data_4337395
loop_
_publ_author_name
'Kischel, Marcus'
'Dornberg, Gregor'
'Krautscheid, Harald'

_publ_section_title
;
 Trialkylphosphine-Stabilized Copper(I) Dialkylaluminum(III)
 Ethanedithiolate Complexes: Single-Source Precursors and a Novel
 Modification of Copper Aluminum Disulfide.
;
_journal_issue 3
_journal_name_full 'Inorganic chemistry'
_journal_page_first 1614
_journal_page_last 1623
_journal_paper_doi 10.1021/ic402675w
_journal_volume 53
_journal_year 2014
_chemical_absolute_configuration unk
_chemical_compound_source 'synthesis as described'
_chemical_formula_moiety 'C12 H36 Cu P4, C8 H18 Al S2'
_chemical_formula_sum 'C20 H54 Al Cu P4 S2'
_chemical_formula_weight 573.15
_chemical_name_systematic
;
 tetrakis(trimethylphosphine)-copper(+1)-1,2-dithiolatoethane
-di(propan-2-ido)-aluminate(+3)
;
_space_group_IT_number 19
_symmetry_cell_setting orthorhombic
_symmetry_Int_Tables_number 19
_symmetry_space_group_name_Hall 'P 2ac 2ab'
_symmetry_space_group_name_H-M 'P 21 21 21'
_atom_sites_solution_hydrogens geom
_atom_sites_solution_primary direct
_atom_sites_solution_secondary difmap
_audit_creation_date 2013-09-09T19:53:09-00:00
_audit_creation_method 'WinGX routine CIF_UPDATE'
_cell_angle_alpha 90
_cell_angle_beta 90
_cell_angle_gamma 90
_cell_formula_units_Z 4
_cell_length_a 9.3435(9)
_cell_length_b 13.9117(19)
_cell_length_c 25.887(3)
_cell_measurement_reflns_used 4846
_cell_measurement_temperature 213(2)
_cell_measurement_theta_max 25.75
_cell_measurement_theta_min 2.15
_cell_measurement_wavelength 0.71073
_cell_volume 3364.9(7)
_computing_cell_refinement 'STOE X-AREA'
_computing_data_reduction 'STOE X-AREA, STOE X-RED'
_computing_molecular_graphics 'DIAMOND 3.2'
_computing_publication_material
;
'WinGX publication routines'
Farrugia, L. J. (1999) WinGX, J. Appl. Cryst. 32, 837-838
;
_computing_structure_refinement
;
'SHELXL-97'
Sheldrick, G.M. (2008) Acta Cryst. A64, 112
;
_computing_structure_solution
;
'SIR-92'
Altomare, A., Cascarano, G., 
Giacovazzo, C. & Guagliardi, A. (1993) J. Appl. Cryst. 26, 343-350.
;
_diffrn_ambient_temperature 213(2)
_diffrn_detector 'image plate'
_diffrn_detector_type STOE
_diffrn_measured_fraction_theta_full 0.977
_diffrn_measured_fraction_theta_max 0.977
_diffrn_measurement_device '1-circle goniometer'
_diffrn_measurement_device_type 'STOE IPDS 1'
_diffrn_measurement_method '\f scans'
_diffrn_radiation_monochromator graphite
_diffrn_radiation_source 'fine-focus sealed tube'
_diffrn_radiation_type MoK\a
_diffrn_radiation_wavelength 0.71073
_diffrn_reflns_av_R_equivalents 0
_diffrn_reflns_av_unetI/netI 0.0991
_diffrn_reflns_limit_h_max 11
_diffrn_reflns_limit_h_min -11
_diffrn_reflns_limit_k_max 16
_diffrn_reflns_limit_k_min -16
_diffrn_reflns_limit_l_max 31
_diffrn_reflns_limit_l_min -31
_diffrn_reflns_number 19647
_diffrn_reflns_theta_full 25.5
_diffrn_reflns_theta_max 25.5
_diffrn_reflns_theta_min 2.15
_diffrn_standards_number 0
_exptl_absorpt_coefficient_mu 0.996
_exptl_absorpt_correction_type none
_exptl_crystal_colour colorless
_exptl_crystal_density_diffrn 1.131
_exptl_crystal_density_method 'not measured'
_exptl_crystal_description block
_exptl_crystal_F_000 1232
_exptl_crystal_size_max 0.65
_exptl_crystal_size_mid 0.46
_exptl_crystal_size_min 0.28
_refine_diff_density_max 1.223
_refine_diff_density_min -0.456
_refine_diff_density_rms 0.096
_refine_ls_abs_structure_details 'Flack H D (1983), Acta Cryst. A39, 876-881'
_refine_ls_abs_structure_Flack 0.012(19)
_refine_ls_extinction_method none
_refine_ls_goodness_of_fit_ref 0.872
_refine_ls_hydrogen_treatment constr
_refine_ls_matrix_type full
_refine_ls_number_parameters 255
_refine_ls_number_reflns 19647
_refine_ls_number_restraints 0
_refine_ls_restrained_S_all 0.872
_refine_ls_R_factor_all 0.1178
_refine_ls_R_factor_gt 0.0803
_refine_ls_shift/su_max 0.003
_refine_ls_shift/su_mean 0
_refine_ls_structure_factor_coef Fsqd
_refine_ls_weighting_details 'calc w=1/[\s^2^(Fo^2^)+(0.1200P)^2^+0.0000P] where P=(Fo^2^+2Fc^2^)/3'
_refine_ls_weighting_scheme calc
_refine_ls_wR_factor_gt 0.1901
_refine_ls_wR_factor_ref 0.2035
_reflns_number_gt 10941
_reflns_number_total 19647
_reflns_threshold_expression >2sigma(I)
_cod_data_source_file ic402675w_si_012.cif
_cod_data_source_block '[(Me3P)4Cu][SC2H4SAliPr2]'
_cod_original_cell_volume 3364.9(6)
_cod_database_code 4337395

loop_
_symmetry_equiv_pos_as_xyz
'x, y, z'
'-x+1/2, -y, z+1/2'
'x+1/2, -y+1/2, -z'
'-x, y+1/2, -z+1/2'

loop_
_atom_site_label
_atom_site_type_symbol
_atom_site_fract_x
_atom_site_fract_y
_atom_site_fract_z
_atom_site_U_iso_or_equiv
_atom_site_adp_type
_atom_site_occupancy
_atom_site_symmetry_multiplicity
_atom_site_calc_flag
_atom_site_refinement_flags
C1 C 0.6998(9) 0.3639(7) 0.0588(5) 0.120(3) Uiso 1 1 d .
H1A H 0.6512 0.3469 0.027 0.18 Uiso 1 1 calc R
H1B H 0.632 0.3929 0.0826 0.18 Uiso 1 1 calc R
H1C H 0.7401 0.3066 0.0744 0.18 Uiso 1 1 calc R
C2 C 0.7250(13) 0.5462(11) 0.0178(7) 0.197(6) Uiso 1 1 d .
H2A H 0.7679 0.571 -0.0137 0.295 Uiso 1 1 calc R
H2B H 0.7162 0.5977 0.0428 0.295 Uiso 1 1 calc R
H2C H 0.6309 0.5205 0.0101 0.295 Uiso 1 1 calc R
C3 C 0.9231(15) 0.3908(12) -0.0065(7) 0.208(6) Uiso 1 1 d .
H3A H 0.9409 0.3242 0.0025 0.312 Uiso 1 1 calc R
H3B H 1.0131 0.4224 -0.0142 0.312 Uiso 1 1 calc R
H3C H 0.8611 0.3937 -0.0365 0.312 Uiso 1 1 calc R
C4 C 0.8019(13) 0.4338(7) 0.2241(5) 0.167(5) Uani 1 1 d .
H4A H 0.8938 0.4075 0.2344 0.25 Uiso 1 1 calc R
H4B H 0.7456 0.3842 0.2074 0.25 Uiso 1 1 calc R
H4C H 0.7515 0.4568 0.2545 0.25 Uiso 1 1 calc R
C5 C 0.8775(10) 0.6281(7) 0.2232(4) 0.135(4) Uani 1 1 d .
H5A H 0.7964 0.6433 0.2451 0.203 Uiso 1 1 calc R
H5B H 0.9045 0.6846 0.2036 0.203 Uiso 1 1 calc R
H5C H 0.9574 0.6079 0.2445 0.203 Uiso 1 1 calc R
C6 C 0.6479(7) 0.5646(9) 0.1634(4) 0.150(4) Uani 1 1 d .
H6A H 0.5853 0.549 0.1921 0.225 Uiso 1 1 calc R
H6B H 0.6182 0.5289 0.133 0.225 Uiso 1 1 calc R
H6C H 0.6426 0.633 0.1563 0.225 Uiso 1 1 calc R
C7 C 1.1702(9) 0.7131(6) 0.1391(4) 0.111(3) Uani 1 1 d .
H7A H 1.2323 0.6745 0.1607 0.167 Uiso 1 1 calc R
H7B H 1.0927 0.7391 0.1598 0.167 Uiso 1 1 calc R
H7C H 1.2247 0.7655 0.1241 0.167 Uiso 1 1 calc R
C8 C 1.2535(7) 0.6185(5) 0.0466(3) 0.085(2) Uani 1 1 d .
H8A H 1.316 0.6741 0.048 0.127 Uiso 1 1 calc R
H8B H 1.2225 0.6082 0.0113 0.127 Uiso 1 1 calc R
H8C H 1.305 0.5622 0.0587 0.127 Uiso 1 1 calc R
C9 C 1.0009(7) 0.7308(5) 0.0508(4) 0.099(3) Uani 1 1 d .
H9A H 1.0679 0.7793 0.039 0.149 Uiso 1 1 calc R
H9B H 0.9289 0.7606 0.0725 0.149 Uiso 1 1 calc R
H9C H 0.955 0.7011 0.0212 0.149 Uiso 1 1 calc R
C10 C 1.0785(9) 0.2805(6) 0.1611(6) 0.172(6) Uani 1 1 d .
H10A H 1.159 0.2433 0.1737 0.258 Uiso 1 1 calc R
H10B H 1.0274 0.2438 0.1351 0.258 Uiso 1 1 calc R
H10C H 1.0145 0.2951 0.1896 0.258 Uiso 1 1 calc R
C11 C 1.2715(7) 0.4278(7) 0.1811(4) 0.121(3) Uani 1 1 d .
H11A H 1.3182 0.4866 0.1702 0.182 Uiso 1 1 calc R
H11B H 1.3425 0.3775 0.1853 0.182 Uiso 1 1 calc R
H11C H 1.2228 0.4385 0.2137 0.182 Uiso 1 1 calc R
C12 C 1.2659(11) 0.3538(8) 0.0817(5) 0.168(5) Uani 1 1 d .
H12A H 1.3378 0.3112 0.0961 0.252 Uiso 1 1 calc R
H12B H 1.3121 0.4098 0.0669 0.252 Uiso 1 1 calc R
H12C H 1.2128 0.3202 0.0551 0.252 Uiso 1 1 calc R
P1 P 0.84122(18) 0.44830(15) 0.04500(8) 0.0868(6) Uani 1 1 d .
P2 P 0.82972(14) 0.53266(11) 0.17966(7) 0.0681(4) Uani 1 1 d .
P3 P 1.09690(14) 0.63905(10) 0.08785(7) 0.0592(4) Uani 1 1 d .
P4 P 1.14309(14) 0.39175(11) 0.13283(7) 0.0635(4) Uani 1 1 d .
Cu1 Cu 0.97683(4) 0.50308(5) 0.11131(2) 0.04564(13) Uani 1 1 d .
C13 C 0.0611(9) 0.5190(8) 0.4206(4) 0.139(4) Uani 1 1 d .
H13A H 0.0663 0.4581 0.4395 0.166 Uiso 1 1 calc R
H13B H -0.0056 0.5606 0.4395 0.166 Uiso 1 1 calc R
C14 C -0.0041(6) 0.4983(7) 0.3681(4) 0.111(3) Uani 1 1 d .
H14A H -0.0249 0.5594 0.3507 0.134 Uiso 1 1 calc R
H14B H -0.0949 0.4643 0.3729 0.134 Uiso 1 1 calc R
C15 C 0.4548(7) 0.3871(6) 0.3686(4) 0.099(2) Uani 1 1 d .
H15 H 0.5478 0.4141 0.3797 0.119 Uiso 1 1 calc R
C16 C 0.4088(11) 0.3212(9) 0.4056(5) 0.153(4) Uani 1 1 d .
H16A H 0.3283 0.285 0.3921 0.229 Uiso 1 1 calc R
H16B H 0.3799 0.3552 0.4366 0.229 Uiso 1 1 calc R
H16C H 0.4864 0.2774 0.4138 0.229 Uiso 1 1 calc R
C17 C 0.4768(8) 0.3323(6) 0.3159(4) 0.104(3) Uani 1 1 d .
H17A H 0.5462 0.2812 0.3206 0.156 Uiso 1 1 calc R
H17B H 0.5113 0.3769 0.29 0.156 Uiso 1 1 calc R
H17C H 0.3864 0.3051 0.3048 0.156 Uiso 1 1 calc R
C18 C 0.4025(7) 0.5940(5) 0.3053(3) 0.083(2) Uani 1 1 d .
H18 H 0.4342 0.5589 0.274 0.1 Uiso 1 1 calc R
C19 C 0.2994(9) 0.6661(6) 0.2883(4) 0.125(4) Uani 1 1 d .
H19A H 0.2602 0.6989 0.3182 0.187 Uiso 1 1 calc R
H19B H 0.2227 0.635 0.2694 0.187 Uiso 1 1 calc R
H19C H 0.3468 0.7123 0.2661 0.187 Uiso 1 1 calc R
C20 C 0.5346(8) 0.6394(7) 0.3288(4) 0.128(3) Uani 1 1 d .
H20A H 0.58 0.6809 0.3036 0.192 Uiso 1 1 calc R
H20B H 0.601 0.5893 0.3392 0.192 Uiso 1 1 calc R
H20C H 0.5074 0.677 0.3588 0.192 Uiso 1 1 calc R
Al1 Al 0.31943(15) 0.49652(16) 0.35343(7) 0.0638(4) Uani 1 1 d .
S1 S 0.2268(2) 0.57149(16) 0.42318(9) 0.1034(6) Uani 1 1 d .
S2 S 0.11267(17) 0.42614(13) 0.32662(9) 0.0883(6) Uani 1 1 d .

loop_
_atom_site_aniso_label
_atom_site_aniso_U_11
_atom_site_aniso_U_22
_atom_site_aniso_U_33
_atom_site_aniso_U_23
_atom_site_aniso_U_13
_atom_site_aniso_U_12
C4 0.248(11) 0.109(7) 0.143(10) 0.033(7) 0.111(9) -0.025(7)
C5 0.149(7) 0.131(7) 0.125(9) -0.063(6) 0.056(6) -0.047(6)
C6 0.078(4) 0.244(12) 0.128(9) -0.033(9) 0.014(5) 0.036(6)
C7 0.136(6) 0.092(5) 0.105(8) -0.016(5) 0.011(5) -0.056(5)
C8 0.089(4) 0.078(4) 0.088(6) 0.004(4) 0.036(4) -0.015(3)
C9 0.108(5) 0.072(4) 0.117(7) 0.022(4) 0.026(5) 0.022(4)
C10 0.108(5) 0.080(5) 0.329(19) 0.101(8) -0.019(8) 0.005(4)
C11 0.086(4) 0.157(8) 0.122(8) -0.014(6) -0.038(4) 0.042(5)
C12 0.185(8) 0.190(10) 0.128(10) 0.038(8) 0.053(7) 0.128(8)
P1 0.0880(10) 0.0955(12) 0.0770(13) 0.0059(11) -0.0349(9) -0.0302(9)
P2 0.0620(7) 0.0701(9) 0.0722(12) -0.0024(8) 0.0200(7) -0.0070(6)
P3 0.0633(7) 0.0500(7) 0.0643(11) 0.0058(7) 0.0109(7) -0.0076(6)
P4 0.0586(7) 0.0600(8) 0.0720(11) 0.0160(8) 0.0011(7) 0.0117(6)
Cu1 0.0443(2) 0.0447(2) 0.0480(3) 0.0040(3) -0.0024(2) -0.0015(3)
C13 0.152(6) 0.135(8) 0.129(9) 0.001(7) 0.076(6) 0.055(6)
C14 0.078(4) 0.101(5) 0.154(8) -0.004(7) 0.028(4) 0.007(5)
C15 0.089(4) 0.094(5) 0.113(7) 0.017(5) -0.005(4) 0.003(4)
C16 0.175(8) 0.185(10) 0.098(9) 0.043(8) 0.041(7) 0.078(8)
C17 0.118(5) 0.092(5) 0.102(7) -0.003(5) 0.026(5) 0.034(4)
C18 0.097(4) 0.081(4) 0.071(5) -0.007(4) 0.020(4) -0.023(4)
C19 0.136(6) 0.095(6) 0.144(10) 0.047(6) 0.017(6) 0.002(5)
C20 0.127(6) 0.160(8) 0.096(8) -0.024(6) 0.021(5) -0.081(6)
Al1 0.0705(7) 0.0668(9) 0.0542(10) 0.0002(11) 0.0033(6) -0.0122(10)
S1 0.1477(16) 0.0905(13) 0.0720(15) -0.0151(11) 0.0294(12) -0.0087(12)
S2 0.0776(9) 0.0772(10) 0.1100(16) -0.0126(11) 0.0137(9) -0.0171(8)

loop_
_atom_type_symbol
_atom_type_description
_atom_type_scat_dispersion_real
_atom_type_scat_dispersion_imag
_atom_type_scat_source
C C 0.0033 0.0016 'International Tables Vol C Tables 4.2.6.8 and 6.1.1.4'
H H 0 0 'International Tables Vol C Tables 4.2.6.8 and 6.1.1.4'
Al Al 0.0645 0.0514 'International Tables Vol C Tables 4.2.6.8 and 6.1.1.4'
P P 0.1023 0.0942 'International Tables Vol C Tables 4.2.6.8 and 6.1.1.4'
S S 0.1246 0.1234 'International Tables Vol C Tables 4.2.6.8 and 6.1.1.4'
Cu Cu 0.3201 1.2651 'International Tables Vol C Tables 4.2.6.8 and 6.1.1.4'

loop_
_geom_angle_atom_site_label_1
_geom_angle_atom_site_label_2
_geom_angle_atom_site_label_3
_geom_angle
P1 C1 H1A 109.5
P1 C1 H1B 109.5
H1A C1 H1B 109.5
P1 C1 H1C 109.5
H1A C1 H1C 109.5
H1B C1 H1C 109.5
P1 C2 H2A 109.5
P1 C2 H2B 109.5
H2A C2 H2B 109.5
P1 C2 H2C 109.5
H2A C2 H2C 109.5
H2B C2 H2C 109.5
P1 C3 H3A 109.5
P1 C3 H3B 109.5
H3A C3 H3B 109.5
P1 C3 H3C 109.5
H3A C3 H3C 109.5
H3B C3 H3C 109.5
P2 C4 H4A 109.5
P2 C4 H4B 109.5
H4A C4 H4B 109.5
P2 C4 H4C 109.5
H4A C4 H4C 109.5
H4B C4 H4C 109.5
P2 C5 H5A 109.5
P2 C5 H5B 109.5
H5A C5 H5B 109.5
P2 C5 H5C 109.5
H5A C5 H5C 109.5
H5B C5 H5C 109.5
P2 C6 H6A 109.5
P2 C6 H6B 109.5
H6A C6 H6B 109.5
P2 C6 H6C 109.5
H6A C6 H6C 109.5
H6B C6 H6C 109.5
P3 C7 H7A 109.5
P3 C7 H7B 109.5
H7A C7 H7B 109.5
P3 C7 H7C 109.5
H7A C7 H7C 109.5
H7B C7 H7C 109.5
P3 C8 H8A 109.5
P3 C8 H8B 109.5
H8A C8 H8B 109.5
P3 C8 H8C 109.5
H8A C8 H8C 109.5
H8B C8 H8C 109.5
P3 C9 H9A 109.5
P3 C9 H9B 109.5
H9A C9 H9B 109.5
P3 C9 H9C 109.5
H9A C9 H9C 109.5
H9B C9 H9C 109.5
P4 C10 H10A 109.5
P4 C10 H10B 109.5
H10A C10 H10B 109.5
P4 C10 H10C 109.5
H10A C10 H10C 109.5
H10B C10 H10C 109.5
P4 C11 H11A 109.5
P4 C11 H11B 109.5
H11A C11 H11B 109.5
P4 C11 H11C 109.5
H11A C11 H11C 109.5
H11B C11 H11C 109.5
P4 C12 H12A 109.5
P4 C12 H12B 109.5
H12A C12 H12B 109.5
P4 C12 H12C 109.5
H12A C12 H12C 109.5
H12B C12 H12C 109.5
C3 P1 C1 100.1(6)
C3 P1 C2 107.5(9)
C1 P1 C2 97.1(5)
C3 P1 Cu1 119.4(5)
C1 P1 Cu1 118.6(4)
C2 P1 Cu1 111.3(5)
C5 P2 C6 101.5(5)
C5 P2 C4 101.4(6)
C6 P2 C4 101.6(6)
C5 P2 Cu1 118.1(3)
C6 P2 Cu1 115.5(3)
C4 P2 Cu1 116.3(4)
C7 P3 C9 99.9(4)
C7 P3 C8 102.3(4)
C9 P3 C8 101.2(4)
C7 P3 Cu1 117.5(3)
C9 P3 Cu1 118.5(2)
C8 P3 Cu1 114.7(2)
C11 P4 C10 100.3(6)
C11 P4 C12 99.4(5)
C10 P4 C12 104.7(6)
C11 P4 Cu1 115.9(3)
C10 P4 Cu1 117.0(3)
C12 P4 Cu1 116.8(3)
P4 Cu1 P1 109.89(8)
P4 Cu1 P2 110.28(7)
P1 Cu1 P2 108.17(7)
P4 Cu1 P3 107.18(5)
P1 Cu1 P3 110.62(7)
P2 Cu1 P3 110.71(6)
C14 C13 S1 118.6(6)
C14 C13 H13A 107.7
S1 C13 H13A 107.7
C14 C13 H13B 107.7
S1 C13 H13B 107.7
H13A C13 H13B 107.1
C13 C14 S2 113.0(5)
C13 C14 H14A 109
S2 C14 H14A 109
C13 C14 H14B 109
S2 C14 H14B 109
H14A C14 H14B 107.8
C16 C15 C17 108.4(8)
C16 C15 Al1 115.9(6)
C17 C15 Al1 106.2(6)
C16 C15 H15 108.7
C17 C15 H15 108.7
Al1 C15 H15 108.7
C15 C16 H16A 109.5
C15 C16 H16B 109.5
H16A C16 H16B 109.5
C15 C16 H16C 109.5
H16A C16 H16C 109.5
H16B C16 H16C 109.5
C15 C17 H17A 109.5
C15 C17 H17B 109.5
H17A C17 H17B 109.5
C15 C17 H17C 109.5
H17A C17 H17C 109.5
H17B C17 H17C 109.5
C19 C18 C20 111.9(7)
C19 C18 Al1 113.4(5)
C20 C18 Al1 110.4(6)
C19 C18 H18 106.9
C20 C18 H18 106.9
Al1 C18 H18 106.9
C18 C19 H19A 109.5
C18 C19 H19B 109.5
H19A C19 H19B 109.5
C18 C19 H19C 109.5
H19A C19 H19C 109.5
H19B C19 H19C 109.5
C18 C20 H20A 109.5
C18 C20 H20B 109.5
H20A C20 H20B 109.5
C18 C20 H20C 109.5
H20A C20 H20C 109.5
H20B C20 H20C 109.5
C18 Al1 C15 112.9(3)
C18 Al1 S1 109.5(2)
C15 Al1 S1 115.7(3)
C18 Al1 S2 115.6(2)
C15 Al1 S2 105.5(3)
S1 Al1 S2 96.73(9)
C13 S1 Al1 96.8(3)
C14 S2 Al1 95.2(3)

loop_
_geom_bond_atom_site_label_1
_geom_bond_atom_site_label_2
_geom_bond_distance
C1 P1 1.803(9)
C1 H1A 0.97
C1 H1B 0.97
C1 H1C 0.97
C2 P1 1.880(14)
C2 H2A 0.97
C2 H2B 0.97
C2 H2C 0.97
C3 P1 1.732(17)
C3 H3A 0.97
C3 H3B 0.97
C3 H3C 0.97
C4 P2 1.812(9)
C4 H4A 0.97
C4 H4B 0.97
C4 H4C 0.97
C5 P2 1.799(8)
C5 H5A 0.97
C5 H5B 0.97
C5 H5C 0.97
C6 P2 1.806(7)
C6 H6A 0.97
C6 H6B 0.97
C6 H6C 0.97
C7 P3 1.814(8)
C7 H7A 0.97
C7 H7B 0.97
C7 H7C 0.97
C8 P3 1.834(6)
C8 H8A 0.97
C8 H8B 0.97
C8 H8C 0.97
C9 P3 1.832(7)
C9 H9A 0.97
C9 H9B 0.97
C9 H9C 0.97
C10 P4 1.815(8)
C10 H10A 0.97
C10 H10B 0.97
C10 H10C 0.97
C11 P4 1.803(8)
C11 H11A 0.97
C11 H11B 0.97
C11 H11C 0.97
C12 P4 1.829(10)
C12 H12A 0.97
C12 H12B 0.97
C12 H12C 0.97
P1 Cu1 2.2656(18)
P2 Cu1 2.2780(17)
P3 Cu1 2.2815(15)
P4 Cu1 2.2632(14)
C13 C14 1.517(13)
C13 S1 1.713(10)
C13 H13A 0.98
C13 H13B 0.98
C14 S2 1.831(8)
C14 H14A 0.98
C14 H14B 0.98
C15 C16 1.394(12)
C15 C17 1.575(12)
C15 Al1 2.017(8)
C15 H15 0.99
C16 H16A 0.97
C16 H16B 0.97
C16 H16C 0.97
C17 H17A 0.97
C17 H17B 0.97
C17 H17C 0.97
C18 C19 1.458(10)
C18 C20 1.515(10)
C18 Al1 1.999(7)
C18 H18 0.99
C19 H19A 0.97
C19 H19B 0.97
C19 H19C 0.97
C20 H20A 0.97
C20 H20B 0.97
C20 H20C 0.97
Al1 S1 2.258(3)
Al1 S2 2.274(2)
